data_4325563
loop_
_publ_author_name
'Noel Nebra'
'Nathalie Saffon'
'Laurent Maron'
'Blanca Martin-Vaca'
'Didier Bourissou'

_publ_section_title
;
 1,3-Bis(thiophosphinoyl)indene: A Unique and Versatile Scaffold for
 Original Polymetallic Complexes
;
_journal_name_full 'Inorganic Chemistry'
_journal_page_first 6378
_journal_page_last 6383
_journal_paper_doi 10.1021/ic200842z
_journal_volume 50
_journal_year 2011
_chemical_formula_sum 'C54 H45 Cl8 P3 Pd2 S2'
_chemical_formula_weight 1347.33
_chemical_name_systematic
; 
 ? 
;
_space_group_IT_number 14
_symmetry_cell_setting monoclinic
_symmetry_space_group_name_Hall '-P 2yn'
_symmetry_space_group_name_H-M 'P 1 21/n 1'
_atom_sites_solution_hydrogens geom
_atom_sites_solution_primary direct
_atom_sites_solution_secondary difmap
_audit_creation_method SHELXL-97
_cell_angle_alpha 90.00
_cell_angle_beta 113.9870(10)
_cell_angle_gamma 90.00
_cell_formula_units_Z 4
_cell_length_a 18.7145(4)
_cell_length_b 14.7029(3)
_cell_length_c 21.6880(5)
_cell_measurement_reflns_used 9974
_cell_measurement_temperature 173(2)
_cell_measurement_theta_max 30.43
_cell_measurement_theta_min 2.32
_cell_volume 5452.2(2)
_computing_cell_refinement 'Bruker SMART'
_computing_data_collection 'Bruker SMART'
_computing_data_reduction 'Bruker SAINT'
_computing_molecular_graphics 'Bruker SHELXTL'
_computing_publication_material 'Bruker SHELXTL'
_computing_structure_refinement 'SHELXL-97 (Sheldrick, 1997)'
_computing_structure_solution 'SHELXS-97 (Sheldrick, 1990)'
_diffrn_ambient_temperature 173(2)
_diffrn_measured_fraction_theta_full 0.993
_diffrn_measured_fraction_theta_max 0.993
_diffrn_measurement_device_type 'CCD area detector'
_diffrn_measurement_method 'phi and omega scans'
_diffrn_radiation_monochromator graphite
_diffrn_radiation_source 'fine-focus sealed tube'
_diffrn_radiation_type MoK\a
_diffrn_radiation_wavelength 0.71073
_diffrn_reflns_av_R_equivalents 0.0407
_diffrn_reflns_av_sigmaI/netI 0.0333
_diffrn_reflns_limit_h_max 25
_diffrn_reflns_limit_h_min -25
_diffrn_reflns_limit_k_max 17
_diffrn_reflns_limit_k_min -19
_diffrn_reflns_limit_l_max 29
_diffrn_reflns_limit_l_min -29
_diffrn_reflns_number 76301
_diffrn_reflns_theta_full 28.70
_diffrn_reflns_theta_max 28.70
_diffrn_reflns_theta_min 5.10
_exptl_absorpt_coefficient_mu 1.254
_exptl_absorpt_correction_T_max 0.9754
_exptl_absorpt_correction_T_min 0.4337
_exptl_absorpt_correction_type multi-scan
_exptl_absorpt_process_details 'SADABS (Bruker-AXS)'
_exptl_crystal_colour red
_exptl_crystal_density_diffrn 1.641
_exptl_crystal_description plate
_exptl_crystal_F_000 2696
_exptl_crystal_size_max 0.80
_exptl_crystal_size_mid 0.50
_exptl_crystal_size_min 0.02
_refine_diff_density_max 0.533
_refine_diff_density_min -0.529
_refine_diff_density_rms 0.085
_refine_ls_extinction_method none
_refine_ls_goodness_of_fit_ref 1.101
_refine_ls_hydrogen_treatment constr
_refine_ls_matrix_type full
_refine_ls_number_parameters 706
_refine_ls_number_reflns 13989
_refine_ls_number_restraints 105
_refine_ls_restrained_S_all 1.100
_refine_ls_R_factor_all 0.0494
_refine_ls_R_factor_gt 0.0265
_refine_ls_shift/su_max 0.001
_refine_ls_shift/su_mean 0.000
_refine_ls_structure_factor_coef Fsqd
_refine_ls_weighting_details 'calc w=1/[\s^2^(Fo^2^)+(0.0182P)^2^+5.1132P] where P=(Fo^2^+2Fc^2^)/3'
_refine_ls_weighting_scheme calc
_refine_ls_wR_factor_gt 0.0547
_refine_ls_wR_factor_ref 0.0661
_reflns_number_gt 10838
_reflns_number_total 13989
_reflns_threshold_expression >2sigma(I)
_cod_data_source_file ic200842z_si_002_1.cif
_cod_data_source_block 2
_cod_database_code 4325563

loop_
_symmetry_equiv_pos_as_xyz
'x, y, z'
'-x+1/2, y+1/2, -z+1/2'
'-x, -y, -z'
'x-1/2, -y-1/2, z-1/2'

loop_
_atom_site_label
_atom_site_type_symbol
_atom_site_fract_x
_atom_site_fract_y
_atom_site_fract_z
_atom_site_U_iso_or_equiv
_atom_site_adp_type
_atom_site_occupancy
_atom_site_symmetry_multiplicity
_atom_site_calc_flag
_atom_site_refinement_flags
_atom_site_disorder_assembly
_atom_site_disorder_group
Pd1 Pd 0.485287(10) 0.335222(12) 0.209228(8) 0.01662(4) Uani 1 1 d . . .
Pd2 Pd 0.578476(9) 0.299416(11) 0.355734(8) 0.01611(4) Uani 1 1 d . . .
Cl1 Cl 0.53657(4) 0.40938(5) 0.13860(3) 0.03273(14) Uani 1 1 d . . .
Cl2 Cl 0.55157(3) 0.32815(4) 0.44826(3) 0.02278(11) Uani 1 1 d . . .
S1 S 0.59588(3) 0.24023(4) 0.26032(3) 0.02034(11) Uani 1 1 d . . .
S2 S 0.38157(3) 0.43602(4) 0.17612(3) 0.02386(12) Uani 1 1 d . . .
P1 P 0.54219(3) 0.13286(4) 0.28678(3) 0.01776(11) Uani 1 1 d . . .
P2 P 0.32325(3) 0.39187(4) 0.23173(3) 0.01742(11) Uani 1 1 d . . .
P3 P 0.67553(3) 0.40639(4) 0.38955(3) 0.01827(12) Uani 1 1 d . . .
C1 C 0.44032(12) 0.27244(15) 0.26514(10) 0.0158(4) Uani 1 1 d . . .
C2 C 0.48093(12) 0.19918(15) 0.31249(10) 0.0164(4) Uani 1 1 d . . .
C3 C 0.37312(12) 0.29345(15) 0.27374(10) 0.0165(4) Uani 1 1 d . . .
C4 C 0.36588(12) 0.23305(15) 0.32438(10) 0.0168(4) Uani 1 1 d . . .
C5 C 0.31000(13) 0.22602(16) 0.35158(12) 0.0222(5) Uani 1 1 d . . .
H5 H 0.2666 0.2663 0.3376 0.027 Uiso 1 1 calc R . .
C6 C 0.31896(15) 0.15916(17) 0.39942(12) 0.0265(5) Uani 1 1 d . . .
H6 H 0.2811 0.1539 0.4180 0.032 Uiso 1 1 calc R . .
C7 C 0.38213(14) 0.09999(17) 0.42051(12) 0.0254(5) Uani 1 1 d . . .
H7 H 0.3866 0.0544 0.4529 0.030 Uiso 1 1 calc R . .
C8 C 0.43893(13) 0.10639(16) 0.39494(11) 0.0215(5) Uani 1 1 d . . .
H8 H 0.4823 0.0660 0.4097 0.026 Uiso 1 1 calc R . .
C9 C 0.43098(12) 0.17336(15) 0.34703(10) 0.0167(4) Uani 1 1 d . . .
C10 C 0.49183(14) 0.05411(16) 0.21995(11) 0.0220(5) Uani 1 1 d . . .
C11 C 0.41077(15) 0.04626(19) 0.19660(13) 0.0312(6) Uani 1 1 d . . .
H11 H 0.3827 0.0837 0.2148 0.037 Uiso 1 1 calc R . .
C12 C 0.37131(17) -0.0168(2) 0.14652(14) 0.0394(7) Uani 1 1 d . . .
H12 H 0.3162 -0.0231 0.1309 0.047 Uiso 1 1 calc R . .
C13 C 0.41181(19) -0.0698(2) 0.11961(14) 0.0421(7) Uani 1 1 d . . .
H13 H 0.3845 -0.1128 0.0854 0.051 Uiso 1 1 calc R . .
C14 C 0.49206(19) -0.0614(2) 0.14172(15) 0.0422(7) Uani 1 1 d . . .
H14 H 0.5194 -0.0980 0.1223 0.051 Uiso 1 1 calc R . .
C15 C 0.53252(16) 0.00035(19) 0.19217(14) 0.0346(6) Uani 1 1 d . . .
H15 H 0.5877 0.0060 0.2077 0.041 Uiso 1 1 calc R . .
C16 C 0.61320(13) 0.06733(16) 0.35467(11) 0.0213(5) Uani 1 1 d . . .
C17 C 0.59715(16) -0.02306(19) 0.36279(14) 0.0344(6) Uani 1 1 d . . .
H17 H 0.5504 -0.0505 0.3318 0.041 Uiso 1 1 calc R . .
C18 C 0.64955(18) -0.0730(2) 0.41628(16) 0.0439(7) Uani 1 1 d . . .
H18 H 0.6381 -0.1344 0.4223 0.053 Uiso 1 1 calc R . .
C19 C 0.71833(17) -0.0340(2) 0.46082(14) 0.0417(7) Uani 1 1 d . . .
H19 H 0.7541 -0.0689 0.4971 0.050 Uiso 1 1 calc R . .
C20 C 0.73516(16) 0.0549(2) 0.45276(13) 0.0361(6) Uani 1 1 d . . .
H20 H 0.7827 0.0813 0.4833 0.043 Uiso 1 1 calc R . .
C21 C 0.68248(15) 0.10641(18) 0.39984(12) 0.0285(5) Uani 1 1 d . . .
H21 H 0.6938 0.1682 0.3946 0.034 Uiso 1 1 calc R . .
C22 C 0.22144(13) 0.37331(16) 0.17685(12) 0.0234(5) Uani 1 1 d . . .
C23 C 0.16611(15) 0.36242(18) 0.20406(15) 0.0335(6) Uani 1 1 d . . .
H23 H 0.1811 0.3669 0.2514 0.040 Uiso 1 1 calc R . .
C24 C 0.08818(16) 0.3448(2) 0.16096(19) 0.0486(8) Uani 1 1 d . . .
H24 H 0.0503 0.3358 0.1792 0.058 Uiso 1 1 calc R . .
C25 C 0.06624(18) 0.3406(2) 0.09222(18) 0.0521(9) Uani 1 1 d . . .
H25 H 0.0131 0.3294 0.0633 0.062 Uiso 1 1 calc R . .
C26 C 0.12001(18) 0.35222(19) 0.06525(16) 0.0449(8) Uani 1 1 d . . .
H26 H 0.1041 0.3495 0.0177 0.054 Uiso 1 1 calc R . .
C27 C 0.19777(16) 0.36807(18) 0.10703(13) 0.0323(6) Uani 1 1 d . . .
H27 H 0.2351 0.3754 0.0881 0.039 Uiso 1 1 calc R . .
C28 C 0.32280(13) 0.47425(15) 0.29286(11) 0.0189(4) Uani 1 1 d . . .
C29 C 0.37139(13) 0.46238(16) 0.36091(11) 0.0227(5) Uani 1 1 d . . .
H29 H 0.4030 0.4095 0.3756 0.027 Uiso 1 1 calc R . .
C30 C 0.37306(15) 0.52912(17) 0.40710(12) 0.0265(5) Uani 1 1 d . . .
H30 H 0.4057 0.5215 0.4536 0.032 Uiso 1 1 calc R . .
C31 C 0.32768(14) 0.60612(17) 0.38579(12) 0.0272(5) Uani 1 1 d . . .
H31 H 0.3293 0.6513 0.4177 0.033 Uiso 1 1 calc R . .
C32 C 0.27959(15) 0.61808(17) 0.31797(12) 0.0277(5) Uani 1 1 d . . .
H32 H 0.2489 0.6717 0.3035 0.033 Uiso 1 1 calc R . .
C33 C 0.27635(14) 0.55194(16) 0.27146(12) 0.0254(5) Uani 1 1 d . . .
H33 H 0.2426 0.5594 0.2252 0.030 Uiso 1 1 calc R . .
C34 C 0.64820(13) 0.50914(16) 0.42114(12) 0.0225(5) Uani 1 1 d . . .
C35 C 0.57112(15) 0.53961(18) 0.39229(14) 0.0329(6) Uani 1 1 d . . .
H35 H 0.5331 0.5071 0.3558 0.039 Uiso 1 1 calc R . .
C36 C 0.54972(17) 0.61756(19) 0.41680(17) 0.0406(7) Uani 1 1 d . . .
H36 H 0.4974 0.6391 0.3961 0.049 Uiso 1 1 calc R . .
C37 C 0.60390(18) 0.66399(19) 0.47101(15) 0.0385(7) Uani 1 1 d . . .
H37 H 0.5886 0.7161 0.4885 0.046 Uiso 1 1 calc R . .
C38 C 0.68036(18) 0.63424(19) 0.49962(14) 0.0373(6) Uani 1 1 d . . .
H38 H 0.7180 0.6666 0.5365 0.045 Uiso 1 1 calc R . .
C39 C 0.70249(15) 0.55739(18) 0.47481(13) 0.0305(6) Uani 1 1 d . . .
H39 H 0.7553 0.5375 0.4947 0.037 Uiso 1 1 calc R . .
C40 C 0.76677(13) 0.36920(16) 0.45574(11) 0.0205(5) Uani 1 1 d . . .
C41 C 0.76699(14) 0.30428(17) 0.50234(12) 0.0247(5) Uani 1 1 d . . .
H41 H 0.7192 0.2775 0.4987 0.030 Uiso 1 1 calc R . .
C42 C 0.83708(15) 0.27842(19) 0.55426(13) 0.0325(6) Uani 1 1 d . . .
H42 H 0.8369 0.2347 0.5864 0.039 Uiso 1 1 calc R . .
C43 C 0.90688(15) 0.31593(19) 0.55935(13) 0.0334(6) Uani 1 1 d . . .
H43 H 0.9547 0.2970 0.5943 0.040 Uiso 1 1 calc R . .
C44 C 0.90706(14) 0.38084(19) 0.51363(13) 0.0321(6) Uani 1 1 d . . .
H44 H 0.9551 0.4072 0.5176 0.039 Uiso 1 1 calc R . .
C45 C 0.83789(14) 0.40786(18) 0.46201(12) 0.0275(5) Uani 1 1 d . . .
H45 H 0.8385 0.4527 0.4307 0.033 Uiso 1 1 calc R . .
C46 C 0.70333(13) 0.44318(18) 0.32232(11) 0.0245(5) Uani 1 1 d . . .
C47 C 0.74393(15) 0.3828(2) 0.29870(13) 0.0349(6) Uani 1 1 d . . .
H47 H 0.7580 0.3243 0.3186 0.042 Uiso 1 1 calc R . .
C48 C 0.76373(17) 0.4083(3) 0.24586(15) 0.0504(9) Uani 1 1 d . . .
H48 H 0.7919 0.3676 0.2300 0.061 Uiso 1 1 calc R . .
C49 C 0.7424(2) 0.4928(3) 0.21662(16) 0.0580(11) Uani 1 1 d . . .
H49 H 0.7549 0.5096 0.1799 0.070 Uiso 1 1 calc R . .
C50 C 0.70335(19) 0.5526(3) 0.24013(16) 0.0531(9) Uani 1 1 d . . .
H50 H 0.6895 0.6110 0.2200 0.064 Uiso 1 1 calc R . .
C51 C 0.68371(16) 0.5285(2) 0.29335(13) 0.0368(7) Uani 1 1 d . . .
H51 H 0.6569 0.5705 0.3097 0.044 Uiso 1 1 calc R . .
C52 C 0.3313(10) 0.7730(13) 0.8684(9) 0.049(4) Uani 0.42(3) 1 d PDU A 1
H52A H 0.3008 0.7721 0.8189 0.059 Uiso 0.42(3) 1 calc PR A 1
H52B H 0.3671 0.7201 0.8805 0.059 Uiso 0.42(3) 1 calc PR A 1
Cl3 Cl 0.3856(3) 0.8710(4) 0.8902(3) 0.0551(18) Uani 0.42(3) 1 d PDU A 1
Cl4 Cl 0.2684(7) 0.7627(11) 0.9075(7) 0.123(3) Uani 0.42(3) 1 d PDU A 1
C52' C 0.3390(9) 0.7671(9) 0.8802(10) 0.072(4) Uani 0.58(3) 1 d PDU A 2
H52C H 0.3764 0.7157 0.8950 0.087 Uiso 0.58(3) 1 calc PR A 2
H52D H 0.3206 0.7730 0.8306 0.087 Uiso 0.58(3) 1 calc PR A 2
Cl3' Cl 0.3853(3) 0.8641(4) 0.9176(11) 0.114(3) Uani 0.58(3) 1 d PDU A 2
Cl4' Cl 0.2602(3) 0.7441(5) 0.90004(19) 0.0689(14) Uani 0.58(3) 1 d PDU A 2
C53 C 0.4853(6) 0.6552(10) 0.2181(9) 0.059(3) Uani 0.61(3) 1 d PDU B 1
H53A H 0.4980 0.6218 0.1842 0.070 Uiso 0.61(3) 1 calc PR B 1
H53B H 0.4861 0.6110 0.2527 0.070 Uiso 0.61(3) 1 calc PR B 1
Cl5 Cl 0.5586(5) 0.7380(6) 0.2569(5) 0.077(2) Uani 0.61(3) 1 d PDU B 1
Cl6 Cl 0.3914(4) 0.7002(5) 0.1787(6) 0.0852(18) Uani 0.61(3) 1 d PDU B 1
C53' C 0.4881(9) 0.6673(19) 0.2031(14) 0.067(7) Uani 0.39(3) 1 d PDU B 2
H53C H 0.4868 0.6812 0.1580 0.081 Uiso 0.39(3) 1 calc PR B 2
H53D H 0.5009 0.6021 0.2128 0.081 Uiso 0.39(3) 1 calc PR B 2
Cl5' Cl 0.5585(6) 0.7351(8) 0.2648(6) 0.0475(17) Uani 0.39(3) 1 d PDU B 2
Cl6' Cl 0.3980(8) 0.6911(9) 0.2048(13) 0.088(4) Uani 0.39(3) 1 d PDU B 2
C54 C 0.5361(6) 0.6094(10) 0.0418(7) 0.052(4) Uani 0.52(5) 1 d PDU C 1
H54A H 0.5550 0.5512 0.0660 0.063 Uiso 0.52(5) 1 calc PR C 1
H54B H 0.5420 0.6062 -0.0015 0.063 Uiso 0.52(5) 1 calc PR C 1
Cl7 Cl 0.4372(4) 0.6231(6) 0.0253(3) 0.085(3) Uani 0.52(5) 1 d PDU C 1
Cl8 Cl 0.5931(10) 0.6977(7) 0.0899(4) 0.101(2) Uani 0.52(5) 1 d PDU C 1
C54' C 0.5387(9) 0.6122(14) 0.0454(12) 0.083(6) Uani 0.48(5) 1 d PDU C 2
H54C H 0.5509 0.5535 0.0699 0.100 Uiso 0.48(5) 1 calc PR C 2
H54D H 0.5395 0.6026 0.0005 0.100 Uiso 0.48(5) 1 calc PR C 2
Cl7' Cl 0.4455(10) 0.649(3) 0.0356(10) 0.166(4) Uani 0.48(5) 1 d PDU C 2
Cl8' Cl 0.6089(12) 0.6927(8) 0.0903(3) 0.098(3) Uani 0.48(5) 1 d PDU C 2

loop_
_atom_site_aniso_label
_atom_site_aniso_U_11
_atom_site_aniso_U_22
_atom_site_aniso_U_33
_atom_site_aniso_U_23
_atom_site_aniso_U_13
_atom_site_aniso_U_12
Pd1 0.01821(8) 0.01731(9) 0.01387(8) 0.00096(6) 0.00604(6) -0.00144(6)
Pd2 0.01634(8) 0.01626(8) 0.01445(8) 0.00048(6) 0.00494(6) -0.00123(6)
Cl1 0.0347(3) 0.0388(4) 0.0287(3) 0.0104(3) 0.0170(3) -0.0025(3)
Cl2 0.0263(3) 0.0253(3) 0.0163(2) -0.0011(2) 0.0081(2) -0.0011(2)
S1 0.0197(3) 0.0227(3) 0.0199(3) 0.0011(2) 0.0095(2) -0.0005(2)
S2 0.0283(3) 0.0221(3) 0.0232(3) 0.0078(2) 0.0126(2) 0.0051(2)
P1 0.0179(3) 0.0169(3) 0.0182(3) 0.0000(2) 0.0070(2) 0.0012(2)
P2 0.0184(3) 0.0158(3) 0.0161(3) 0.0001(2) 0.0050(2) 0.0014(2)
P3 0.0176(3) 0.0181(3) 0.0164(3) 0.0011(2) 0.0042(2) -0.0016(2)
C1 0.0177(10) 0.0141(10) 0.0136(10) -0.0031(8) 0.0042(8) -0.0028(8)
C2 0.0173(10) 0.0149(10) 0.0165(10) 0.0004(8) 0.0065(8) 0.0001(8)
C3 0.0178(10) 0.0146(10) 0.0155(10) 0.0002(8) 0.0050(8) 0.0001(8)
C4 0.0179(10) 0.0151(10) 0.0163(10) -0.0025(8) 0.0057(8) -0.0035(8)
C5 0.0214(11) 0.0209(12) 0.0261(12) -0.0006(9) 0.0115(9) -0.0002(9)
C6 0.0299(12) 0.0295(14) 0.0251(12) -0.0017(10) 0.0163(10) -0.0060(10)
C7 0.0345(13) 0.0214(12) 0.0219(11) 0.0032(9) 0.0132(10) -0.0048(10)
C8 0.0244(11) 0.0175(11) 0.0204(11) 0.0031(9) 0.0068(9) 0.0001(9)
C9 0.0193(10) 0.0148(10) 0.0156(10) -0.0019(8) 0.0065(8) -0.0021(8)
C10 0.0251(11) 0.0169(11) 0.0214(11) 0.0004(9) 0.0067(9) 0.0004(9)
C11 0.0279(13) 0.0362(15) 0.0282(13) -0.0040(11) 0.0101(11) -0.0041(11)
C12 0.0341(15) 0.0441(18) 0.0336(15) -0.0064(13) 0.0071(12) -0.0116(13)
C13 0.0547(19) 0.0283(15) 0.0313(14) -0.0084(12) 0.0051(14) -0.0070(13)
C14 0.0528(18) 0.0309(16) 0.0382(16) -0.0116(13) 0.0136(14) 0.0099(14)
C15 0.0326(14) 0.0333(15) 0.0346(14) -0.0069(12) 0.0103(12) 0.0075(12)
C16 0.0225(11) 0.0224(12) 0.0210(11) 0.0033(9) 0.0110(9) 0.0063(9)
C17 0.0289(13) 0.0290(15) 0.0444(16) 0.0108(12) 0.0138(12) 0.0004(11)
C18 0.0446(17) 0.0348(17) 0.0557(19) 0.0253(14) 0.0240(15) 0.0110(13)
C19 0.0411(16) 0.054(2) 0.0310(14) 0.0189(14) 0.0155(13) 0.0207(14)
C20 0.0307(14) 0.0452(18) 0.0259(13) 0.0003(12) 0.0049(11) 0.0118(12)
C21 0.0309(13) 0.0243(13) 0.0263(12) -0.0015(10) 0.0078(11) 0.0073(10)
C22 0.0205(11) 0.0148(11) 0.0281(12) -0.0019(9) 0.0028(9) 0.0032(9)
C23 0.0243(12) 0.0293(14) 0.0432(16) 0.0075(12) 0.0099(12) 0.0042(11)
C24 0.0229(13) 0.0349(17) 0.081(3) 0.0112(16) 0.0144(15) 0.0005(12)
C25 0.0288(15) 0.0267(16) 0.067(2) -0.0002(15) -0.0157(15) -0.0015(12)
C26 0.0395(16) 0.0275(16) 0.0403(16) -0.0095(12) -0.0119(13) 0.0050(12)
C27 0.0344(14) 0.0253(14) 0.0278(13) -0.0060(11) 0.0031(11) 0.0066(11)
C28 0.0201(10) 0.0160(11) 0.0202(11) -0.0025(9) 0.0078(9) -0.0009(9)
C29 0.0237(11) 0.0186(12) 0.0217(11) 0.0005(9) 0.0048(9) 0.0040(9)
C30 0.0304(13) 0.0267(13) 0.0176(11) -0.0031(10) 0.0048(10) -0.0010(10)
C31 0.0320(13) 0.0227(13) 0.0267(12) -0.0084(10) 0.0117(11) 0.0000(10)
C32 0.0317(13) 0.0168(12) 0.0301(13) -0.0001(10) 0.0079(11) 0.0071(10)
C33 0.0301(12) 0.0214(12) 0.0194(11) 0.0026(9) 0.0047(10) 0.0044(10)
C34 0.0244(11) 0.0164(11) 0.0262(12) 0.0031(9) 0.0099(10) -0.0012(9)
C35 0.0259(13) 0.0243(14) 0.0432(16) 0.0006(12) 0.0086(12) -0.0004(10)
C36 0.0316(14) 0.0273(15) 0.064(2) 0.0048(14) 0.0212(14) 0.0076(12)
C37 0.0499(17) 0.0220(14) 0.0500(17) -0.0006(12) 0.0269(15) 0.0047(13)
C38 0.0461(16) 0.0296(15) 0.0328(14) -0.0072(12) 0.0125(13) 0.0011(13)
C39 0.0306(13) 0.0291(14) 0.0284(13) -0.0018(11) 0.0085(11) 0.0027(11)
C40 0.0190(10) 0.0208(12) 0.0175(10) -0.0012(9) 0.0030(9) 0.0008(9)
C41 0.0243(11) 0.0260(13) 0.0215(11) 0.0000(10) 0.0070(9) -0.0013(10)
C42 0.0343(14) 0.0321(15) 0.0237(12) 0.0071(11) 0.0042(11) 0.0024(11)
C43 0.0261(13) 0.0368(16) 0.0267(13) 0.0021(11) -0.0001(10) 0.0062(11)
C44 0.0188(12) 0.0373(16) 0.0345(14) -0.0034(12) 0.0049(10) -0.0018(11)
C45 0.0246(12) 0.0292(14) 0.0248(12) 0.0023(10) 0.0061(10) -0.0039(10)
C46 0.0196(11) 0.0319(14) 0.0192(11) 0.0023(10) 0.0051(9) -0.0073(10)
C47 0.0290(13) 0.0453(17) 0.0322(14) -0.0051(12) 0.0144(11) -0.0125(12)
C48 0.0340(16) 0.086(3) 0.0378(16) -0.0176(17) 0.0209(14) -0.0223(16)
C49 0.0444(18) 0.100(3) 0.0305(16) 0.0092(18) 0.0160(14) -0.032(2)
C50 0.0446(18) 0.069(2) 0.0377(17) 0.0253(16) 0.0083(15) -0.0164(17)
C51 0.0305(14) 0.0440(17) 0.0296(14) 0.0126(12) 0.0057(11) -0.0073(12)
C52 0.038(6) 0.057(8) 0.047(6) -0.001(5) 0.012(5) -0.009(5)
Cl3 0.0331(15) 0.0463(19) 0.078(3) -0.0112(14) 0.0149(14) -0.0034(11)
Cl4 0.122(6) 0.084(4) 0.226(9) 0.035(4) 0.135(6) 0.020(4)
C52' 0.099(9) 0.045(6) 0.115(11) -0.002(6) 0.087(9) 0.006(5)
Cl3' 0.0564(16) 0.0674(18) 0.202(9) -0.021(3) 0.036(3) -0.0189(13)
Cl4' 0.0607(18) 0.091(3) 0.068(3) -0.0025(16) 0.0400(19) -0.0200(18)
C53 0.059(5) 0.049(5) 0.057(7) -0.003(4) 0.011(4) 0.009(3)
Cl5 0.067(3) 0.062(3) 0.096(4) 0.012(2) 0.026(2) -0.007(2)
Cl6 0.0453(13) 0.0659(17) 0.134(4) 0.003(2) 0.026(2) 0.0100(12)
C53' 0.048(6) 0.095(15) 0.060(11) -0.019(10) 0.023(6) 0.008(7)
Cl5' 0.045(3) 0.042(3) 0.054(3) 0.0048(18) 0.0193(19) 0.007(2)
Cl6' 0.061(4) 0.055(4) 0.164(9) -0.039(5) 0.062(5) -0.010(3)
C54 0.071(6) 0.061(10) 0.024(6) 0.013(5) 0.019(6) 0.000(6)
Cl7 0.074(3) 0.131(6) 0.051(3) 0.003(2) 0.0257(17) 0.018(2)
Cl8 0.144(5) 0.053(3) 0.085(5) 0.005(2) 0.026(3) -0.023(3)
C54' 0.104(10) 0.068(14) 0.073(12) -0.008(10) 0.032(11) -0.009(9)
Cl7' 0.128(5) 0.265(12) 0.104(5) -0.011(8) 0.047(4) 0.043(6)
Cl8' 0.146(6) 0.080(5) 0.037(3) 0.023(2) 0.006(2) -0.040(3)

loop_
_atom_type_symbol
_atom_type_description
_atom_type_scat_dispersion_real
_atom_type_scat_dispersion_imag
_atom_type_scat_source
C C 0.0033 0.0016 'International Tables Vol C Tables 4.2.6.8 and 6.1.1.4'
H H 0.0000 0.0000 'International Tables Vol C Tables 4.2.6.8 and 6.1.1.4'
P P 0.1023 0.0942 'International Tables Vol C Tables 4.2.6.8 and 6.1.1.4'
S S 0.1246 0.1234 'International Tables Vol C Tables 4.2.6.8 and 6.1.1.4'
Cl Cl 0.1484 0.1585 'International Tables Vol C Tables 4.2.6.8 and 6.1.1.4'
Pd Pd -0.9988 1.0072 'International Tables Vol C Tables 4.2.6.8 and 6.1.1.4'

loop_
_geom_angle_atom_site_label_1
_geom_angle_atom_site_label_2
_geom_angle_atom_site_label_3
_geom_angle
C1 Pd1 S2 88.67(6)
C1 Pd1 S1 86.92(6)
S2 Pd1 S1 171.08(2)
C1 Pd1 Cl1 178.26(6)
S2 Pd1 Cl1 90.79(2)
S1 Pd1 Cl1 93.85(2)
C1 Pd1 Pd2 58.11(6)
S2 Pd1 Pd2 119.809(16)
S1 Pd1 Pd2 51.392(14)
Cl1 Pd1 Pd2 123.544(17)
C2 Pd2 P3 174.48(6)
C2 Pd2 Cl2 93.22(6)
P3 Pd2 Cl2 91.20(2)
C2 Pd2 S1 76.80(5)
P3 Pd2 S1 99.11(2)
Cl2 Pd2 S1 168.52(2)
C2 Pd2 C1 34.80(7)
P3 Pd2 C1 140.75(5)
Cl2 Pd2 C1 100.78(5)
S1 Pd2 C1 74.31(5)
C2 Pd2 P1 38.83(6)
P3 Pd2 P1 139.48(2)
Cl2 Pd2 P1 122.31(2)
S1 Pd2 P1 46.219(18)
C1 Pd2 P1 60.41(5)
C2 Pd2 Pd1 69.23(5)
P3 Pd2 Pd1 105.326(16)
Cl2 Pd2 Pd1 131.040(16)
S1 Pd2 Pd1 50.786(14)
C1 Pd2 Pd1 40.59(5)
P1 Pd2 Pd1 71.120(13)
P1 S1 Pd1 98.57(3)
P1 S1 Pd2 77.60(2)
Pd1 S1 Pd2 77.822(18)
P2 S2 Pd1 101.32(3)
C2 P1 C10 114.69(11)
C2 P1 C16 113.27(10)
C10 P1 C16 106.53(11)
C2 P1 S1 96.74(8)
C10 P1 S1 114.97(8)
C16 P1 S1 110.64(8)
C2 P1 Pd2 52.77(7)
C10 P1 Pd2 158.11(8)
C16 P1 Pd2 95.31(8)
S1 P1 Pd2 56.18(2)
C3 P2 C28 109.41(10)
C3 P2 C22 114.26(11)
C28 P2 C22 105.49(11)
C3 P2 S2 105.64(8)
C28 P2 S2 112.75(8)
C22 P2 S2 109.46(9)
C40 P3 C34 105.74(11)
C40 P3 C46 103.92(11)
C34 P3 C46 105.74(11)
C40 P3 Pd2 114.61(8)
C34 P3 Pd2 112.61(8)
C46 P3 Pd2 113.35(8)
C3 C1 C2 108.10(18)
C3 C1 Pd1 128.39(16)
C2 C1 Pd1 123.11(15)
C3 C1 Pd2 123.54(14)
C2 C1 Pd2 60.24(11)
Pd1 C1 Pd2 81.30(7)
C9 C2 C1 106.92(18)
C9 C2 P1 130.66(17)
C1 C2 P1 113.79(15)
C9 C2 Pd2 122.57(15)
C1 C2 Pd2 84.95(13)
P1 C2 Pd2 88.40(9)
C1 C3 C4 109.49(19)
C1 C3 P2 115.75(16)
C4 C3 P2 134.16(16)
C5 C4 C9 119.5(2)
C5 C4 C3 132.5(2)
C9 C4 C3 107.92(18)
C6 C5 C4 118.9(2)
C7 C6 C5 121.2(2)
C6 C7 C8 120.9(2)
C7 C8 C9 118.6(2)
C8 C9 C4 120.8(2)
C8 C9 C2 131.8(2)
C4 C9 C2 107.42(18)
C15 C10 C11 120.1(2)
C15 C10 P1 121.05(19)
C11 C10 P1 118.89(19)
C12 C11 C10 119.5(3)
C13 C12 C11 120.1(3)
C12 C13 C14 120.7(3)
C13 C14 C15 120.0(3)
C14 C15 C10 119.6(3)
C17 C16 C21 119.5(2)
C17 C16 P1 119.18(19)
C21 C16 P1 121.25(19)
C18 C17 C16 119.8(3)
C19 C18 C17 120.4(3)
C20 C19 C18 120.2(3)
C19 C20 C21 120.0(3)
C16 C21 C20 120.0(3)
C23 C22 C27 119.3(2)
C23 C22 P2 120.22(19)
C27 C22 P2 120.4(2)
C22 C23 C24 119.4(3)
C25 C24 C23 120.2(3)
C26 C25 C24 120.7(3)
C25 C26 C27 120.1(3)
C26 C27 C22 120.3(3)
C29 C28 C33 120.3(2)
C29 C28 P2 119.96(17)
C33 C28 P2 119.68(17)
C30 C29 C28 119.2(2)
C31 C30 C29 120.5(2)
C30 C31 C32 120.4(2)
C33 C32 C31 120.0(2)
C32 C33 C28 119.7(2)
C39 C34 C35 118.9(2)
C39 C34 P3 121.26(18)
C35 C34 P3 119.82(19)
C36 C35 C34 120.0(3)
C37 C36 C35 120.5(3)
C38 C37 C36 119.7(3)
C37 C38 C39 120.2(3)
C38 C39 C34 120.7(2)
C41 C40 C45 119.1(2)
C41 C40 P3 120.47(17)
C45 C40 P3 120.41(18)
C40 C41 C42 120.0(2)
C43 C42 C41 120.4(2)
C44 C43 C42 119.9(2)
C43 C44 C45 120.5(2)
C44 C45 C40 120.1(2)
C51 C46 C47 119.6(2)
C51 C46 P3 121.6(2)
C47 C46 P3 118.8(2)
C48 C47 C46 119.9(3)
C49 C48 C47 119.9(3)
C50 C49 C48 120.5(3)
C49 C50 C51 120.4(3)
C46 C51 C50 119.8(3)
Cl4 C52 Cl3 112.8(10)
Cl3' C52' Cl4' 111.4(7)
Cl6 C53 Cl5 113.8(8)
Cl6' C53' Cl5' 107.7(13)
Cl8 C54 Cl7 112.2(9)
Cl8' C54' Cl7' 110.0(12)

loop_
_geom_bond_atom_site_label_1
_geom_bond_atom_site_label_2
_geom_bond_distance
Pd1 C1 1.965(2)
Pd1 S2 2.3122(6)
Pd1 S1 2.3659(6)
Pd1 Cl1 2.3775(6)
Pd1 Pd2 2.9848(2)
Pd2 C2 2.234(2)
Pd2 P3 2.2864(6)
Pd2 Cl2 2.2979(6)
Pd2 S1 2.3861(6)
Pd2 C1 2.564(2)
Pd2 P1 2.8051(6)
S1 P1 2.0736(8)
S2 P2 2.0342(8)
P1 C2 1.759(2)
P1 C10 1.794(2)
P1 C16 1.809(2)
P2 C3 1.762(2)
P2 C28 1.798(2)
P2 C22 1.810(2)
P3 C40 1.812(2)
P3 C34 1.816(2)
P3 C46 1.818(2)
C1 C3 1.379(3)
C1 C2 1.469(3)
C2 C9 1.466(3)
C3 C4 1.461(3)
C4 C5 1.398(3)
C4 C9 1.417(3)
C5 C6 1.389(3)
C6 C7 1.387(4)
C7 C8 1.388(3)
C8 C9 1.395(3)
C10 C15 1.393(3)
C10 C11 1.395(3)
C11 C12 1.390(4)
C12 C13 1.372(4)
C13 C14 1.384(4)
C14 C15 1.386(4)
C16 C17 1.389(3)
C16 C21 1.392(3)
C17 C18 1.386(4)
C18 C19 1.381(4)
C19 C20 1.372(4)
C20 C21 1.394(4)
C22 C23 1.394(4)
C22 C27 1.396(3)
C23 C24 1.400(4)
C24 C25 1.377(5)
C25 C26 1.365(5)
C26 C27 1.386(4)
C28 C29 1.394(3)
C28 C33 1.396(3)
C29 C30 1.394(3)
C30 C31 1.377(3)
C31 C32 1.389(3)
C32 C33 1.385(3)
C34 C39 1.389(3)
C34 C35 1.393(3)
C35 C36 1.389(4)
C36 C37 1.381(4)
C37 C38 1.379(4)
C38 C39 1.385(4)
C40 C41 1.389(3)
C40 C45 1.402(3)
C41 C42 1.390(3)
C42 C43 1.380(4)
C43 C44 1.377(4)
C44 C45 1.382(3)
C46 C51 1.384(4)
C46 C47 1.394(4)
C47 C48 1.392(4)
C48 C49 1.378(5)
C49 C50 1.368(5)
C50 C51 1.392(4)
C52 Cl4 1.713(12)
C52 Cl3 1.715(11)
C52' Cl3' 1.695(10)
C52' Cl4' 1.730(9)
C53 Cl6 1.742(10)
C53 Cl5 1.769(10)
C53' Cl6' 1.736(14)
C53' Cl5' 1.757(14)
C54 Cl8 1.734(10)
C54 Cl7 1.749(9)
C54' Cl8' 1.742(12)
C54' Cl7' 1.757(13)
